data_2214114
loop_
_publ_author_name
'Shao-Miao Lin'
'Mei Zheng'
'Jing Xiong'

_publ_section_title
;
 <i>N</i>,<i>N</i>-Bis(5-bromo-2-thienylsulfonyl)-3-nitroaniline
;
_journal_coeditor_code CF2106
_journal_issue 7
_journal_name_full 'Acta Crystallographica Section E'
_journal_page_first o3177
_journal_page_last o3177
_journal_paper_doi 10.1107/S1600536807024683
_journal_volume 63
_journal_year 2007
_chemical_formula_iupac 'C14 H8 Br2 N2 O6 S4'
_chemical_formula_moiety 'C14 H8 Br2 N2 O6 S4'
_chemical_formula_sum 'C14 H8 Br2 N2 O6 S4'
_chemical_formula_weight 588.30
_chemical_name_systematic
;
N,N-Bis(5-bromo-2-thienylsulfonyl)-3-nitroaniline
;
_space_group_IT_number 2
_symmetry_cell_setting triclinic
_symmetry_space_group_name_Hall '-P 1'
_symmetry_space_group_name_H-M 'P -1'
_atom_sites_solution_hydrogens geom
_atom_sites_solution_primary direct
_atom_sites_solution_secondary difmap
_audit_creation_method SHELXL-97
_cell_angle_alpha 103.1090(10)
_cell_angle_beta 100.8100(10)
_cell_angle_gamma 105.1550(10)
_cell_formula_units_Z 2
_cell_length_a 8.5147(7)
_cell_length_b 9.3674(7)
_cell_length_c 13.7585(11)
_cell_measurement_reflns_used 2347
_cell_measurement_temperature 298(2)
_cell_measurement_theta_max 24.97
_cell_measurement_theta_min 2.36
_cell_volume 995.42(14)
_computing_cell_refinement 'SAINT (Bruker, 2002)'
_computing_data_collection 'SMART (Bruker, 2002)'
_computing_data_reduction SAINT
_computing_molecular_graphics 'SHELXTL (Bruker, 2002)'
_computing_publication_material SHELXL97
_computing_structure_refinement 'SHELXL97 (Sheldrick, 1997)'
_computing_structure_solution 'SHELXS97 (Sheldrick, 1997)'
_diffrn_ambient_temperature 298(2)
_diffrn_measured_fraction_theta_full 0.985
_diffrn_measured_fraction_theta_max 0.985
_diffrn_measurement_device_type 'Bruker APEX area-detector'
_diffrn_measurement_method '\f and \w'
_diffrn_radiation_monochromator graphite
_diffrn_radiation_source 'fine-focus sealed tube'
_diffrn_radiation_type MoK\a
_diffrn_radiation_wavelength 0.71073
_diffrn_reflns_av_R_equivalents 0.0132
_diffrn_reflns_av_sigmaI/netI 0.0321
_diffrn_reflns_limit_h_max 10
_diffrn_reflns_limit_h_min -8
_diffrn_reflns_limit_k_max 10
_diffrn_reflns_limit_k_min -11
_diffrn_reflns_limit_l_max 15
_diffrn_reflns_limit_l_min -16
_diffrn_reflns_number 5264
_diffrn_reflns_theta_full 25.02
_diffrn_reflns_theta_max 25.02
_diffrn_reflns_theta_min 2.35
_diffrn_standards_number 0
_exptl_absorpt_coefficient_mu 4.526
_exptl_absorpt_correction_T_max 0.3919
_exptl_absorpt_correction_T_min 0.2936
_exptl_absorpt_correction_type multi-scan
_exptl_absorpt_process_details '(SADABS; Bruker, 2002)'
_exptl_crystal_colour Colorless
_exptl_crystal_density_diffrn 1.963
_exptl_crystal_density_method 'not measured'
_exptl_crystal_description Block
_exptl_crystal_F_000 576
_exptl_crystal_size_max 0.29
_exptl_crystal_size_mid 0.26
_exptl_crystal_size_min 0.21
_refine_diff_density_max 0.574
_refine_diff_density_min -0.504
_refine_ls_extinction_method none
_refine_ls_goodness_of_fit_ref 1.020
_refine_ls_hydrogen_treatment constr
_refine_ls_matrix_type full
_refine_ls_number_parameters 253
_refine_ls_number_reflns 3451
_refine_ls_number_restraints 0
_refine_ls_restrained_S_all 1.020
_refine_ls_R_factor_all 0.0436
_refine_ls_R_factor_gt 0.0356
_refine_ls_shift/su_max 0.001
_refine_ls_shift/su_mean 0.000
_refine_ls_structure_factor_coef Fsqd
_refine_ls_weighting_details 'calc w=1/[\s^2^(Fo^2^)+(0.0448P)^2^+1.0353P] where P=(Fo^2^+2Fc^2^)/3'
_refine_ls_weighting_scheme calc
_refine_ls_wR_factor_gt 0.0901
_refine_ls_wR_factor_ref 0.0952
_reflns_number_gt 2895
_reflns_number_total 3451
_reflns_threshold_expression I>2\s(I)
_cod_data_source_file cf2106.cif
_cod_data_source_block I
_cod_depositor_comments
;
The following automatic conversions were performed:
'_symmetry_cell_setting' value 'Triclinic' changed to 'triclinic'
according to '/home/saulius/struct/CIF-dictionaries/cif_core.dic'
dictionary named 'cif_core.dic' version 2.4.1 from 2010-06-29.

Automatic conversion script
Id: cif_fix_enum 1527 2010-12-29 10:47:43Z saulius 

The following automatic conversions were performed:

'_symmetry_cell_setting' value 'Triclinic' changed to 'triclinic'
according to /home/saulius/struct/CIF-dictionaries/cif_core.dic
dictionary named 'cif_core.dic' version 2.4.1 from 2010-06-29.

Automatic conversion script
Id: cif_fix_values 1715 2011-07-08 13:25:40Z adriana 
;
_cod_database_code 2214114
_cod_database_fobs_code 2214114

loop_
_symmetry_equiv_pos_as_xyz
'x, y, z'
'-x, -y, -z'

loop_
_atom_site_type_symbol
_atom_site_label
_atom_site_fract_x
_atom_site_fract_y
_atom_site_fract_z
_atom_site_U_iso_or_equiv
_atom_site_adp_type
_atom_site_calc_flag
_atom_site_refinement_flags
_atom_site_occupancy
Br Br1 0.80658(6) 0.57752(6) -0.01657(3) 0.06367(16) Uani d . 1
Br Br2 0.16643(7) 0.79432(6) 0.73552(3) 0.06776(17) Uani d . 1
S S1 0.70495(14) 0.75108(11) 0.16962(8) 0.0508(3) Uani d . 1
S S2 0.56667(11) 0.75343(11) 0.35446(7) 0.0415(2) Uani d . 1
S S3 0.19996(11) 0.59462(10) 0.30359(7) 0.0402(2) Uani d . 1
S S4 0.24634(15) 0.65019(13) 0.53339(8) 0.0549(3) Uani d . 1
O O1 0.6610(3) 0.9124(3) 0.3806(2) 0.0577(7) Uani d . 1
O O2 0.5703(4) 0.6730(3) 0.4300(2) 0.0583(7) Uani d . 1
O O3 0.0704(3) 0.5875(3) 0.2195(2) 0.0554(7) Uani d . 1
O O4 0.2608(4) 0.4679(3) 0.3058(2) 0.0553(7) Uani d . 1
O O5 0.2349(8) 0.8484(5) -0.0312(3) 0.141(2) Uani d . 1
O O6 0.2078(12) 1.0655(7) -0.0019(4) 0.220(4) Uani d . 1
N N1 0.3660(4) 0.7446(3) 0.3097(2) 0.0377(6) Uani d . 1
N N2 0.2335(8) 0.9620(5) 0.0268(3) 0.1021(18) Uani d . 1
C C1 0.7121(5) 0.5809(5) 0.0948(3) 0.0462(9) Uani d . 1
C C2 0.6533(5) 0.4597(5) 0.1300(3) 0.0544(10) Uani d . 1
H H2 0.6492 0.3593 0.0987 0.065 Uiso calc R 1
C C3 0.5988(5) 0.5025(5) 0.2192(3) 0.0521(10) Uani d . 1
H H3 0.5536 0.4337 0.2536 0.062 Uiso calc R 1
C C4 0.6197(4) 0.6552(4) 0.2491(3) 0.0412(8) Uani d . 1
C C5 0.3332(4) 0.8701(4) 0.2738(3) 0.0389(8) Uani d . 1
C C6 0.3002(5) 0.8562(4) 0.1699(3) 0.0489(9) Uani d . 1
H H6 0.3000 0.7679 0.1224 0.059 Uiso calc R 1
C C7 0.2675(7) 0.9768(5) 0.1384(3) 0.0620(12) Uani d . 1
C C8 0.2669(6) 1.1098(5) 0.2055(3) 0.0618(12) Uani d . 1
H H8 0.2449 1.1897 0.1815 0.074 Uiso calc R 1
C C9 0.2998(6) 1.1209(5) 0.3093(3) 0.0565(11) Uani d . 1
H H9 0.2993 1.2093 0.3564 0.068 Uiso calc R 1
C C10 0.3337(5) 1.0025(4) 0.3444(3) 0.0472(9) Uani d . 1
H H10 0.3566 1.0112 0.4147 0.057 Uiso calc R 1
C C11 0.1428(4) 0.6570(4) 0.4158(3) 0.0408(8) Uani d . 1
C C12 0.0271(5) 0.7303(5) 0.4243(3) 0.0580(11) Uani d . 1
H H12 -0.0394 0.7456 0.3683 0.070 Uiso calc R 1
C C13 0.0170(5) 0.7811(6) 0.5264(3) 0.0619(11) Uani d . 1
H H13 -0.0566 0.8329 0.5460 0.074 Uiso calc R 1
C C14 0.1281(5) 0.7448(4) 0.5924(3) 0.0482(9) Uani d . 1

loop_
_atom_site_aniso_label
_atom_site_aniso_U_11
_atom_site_aniso_U_22
_atom_site_aniso_U_33
_atom_site_aniso_U_12
_atom_site_aniso_U_13
_atom_site_aniso_U_23
Br1 0.0770(3) 0.0778(3) 0.0497(3) 0.0413(3) 0.0284(2) 0.0152(2)
Br2 0.0943(4) 0.0683(3) 0.0411(2) 0.0204(3) 0.0258(2) 0.0162(2)
S1 0.0673(7) 0.0480(5) 0.0455(6) 0.0249(5) 0.0244(5) 0.0139(4)
S2 0.0417(5) 0.0467(5) 0.0323(5) 0.0134(4) 0.0067(4) 0.0076(4)
S3 0.0446(5) 0.0374(5) 0.0342(5) 0.0087(4) 0.0082(4) 0.0090(4)
S4 0.0752(7) 0.0623(6) 0.0394(5) 0.0343(6) 0.0164(5) 0.0224(5)
O1 0.0503(16) 0.0471(15) 0.0572(18) 0.0034(13) 0.0109(13) -0.0036(13)
O2 0.0656(18) 0.0781(19) 0.0389(15) 0.0320(15) 0.0112(13) 0.0234(14)
O3 0.0511(16) 0.0652(18) 0.0363(14) 0.0059(13) 0.0010(12) 0.0120(13)
O4 0.0740(19) 0.0354(13) 0.0612(18) 0.0190(13) 0.0255(15) 0.0147(12)
O5 0.312(7) 0.120(3) 0.044(2) 0.141(4) 0.060(3) 0.034(2)
O6 0.531(14) 0.148(5) 0.076(3) 0.213(7) 0.104(6) 0.073(3)
N1 0.0404(16) 0.0373(15) 0.0401(16) 0.0140(13) 0.0133(13) 0.0159(13)
N2 0.213(6) 0.078(3) 0.056(3) 0.085(4) 0.053(3) 0.041(2)
C1 0.045(2) 0.056(2) 0.040(2) 0.0260(18) 0.0100(16) 0.0075(17)
C2 0.062(3) 0.049(2) 0.057(3) 0.028(2) 0.019(2) 0.0085(19)
C3 0.053(2) 0.049(2) 0.063(3) 0.0225(18) 0.020(2) 0.0208(19)
C4 0.0401(19) 0.047(2) 0.0367(19) 0.0181(16) 0.0074(15) 0.0088(16)
C5 0.046(2) 0.0353(18) 0.0369(19) 0.0133(15) 0.0129(15) 0.0119(15)
C6 0.079(3) 0.0369(19) 0.038(2) 0.0264(19) 0.0231(19) 0.0102(16)
C7 0.108(4) 0.050(2) 0.041(2) 0.037(2) 0.024(2) 0.0197(19)
C8 0.102(4) 0.043(2) 0.052(3) 0.037(2) 0.024(2) 0.0185(19)
C9 0.084(3) 0.044(2) 0.049(2) 0.034(2) 0.025(2) 0.0085(18)
C10 0.061(2) 0.047(2) 0.0336(19) 0.0197(18) 0.0144(17) 0.0056(16)
C11 0.0413(19) 0.0407(19) 0.0367(19) 0.0057(15) 0.0104(15) 0.0126(15)
C12 0.041(2) 0.083(3) 0.051(2) 0.023(2) 0.0114(18) 0.021(2)
C13 0.052(2) 0.086(3) 0.052(3) 0.028(2) 0.022(2) 0.015(2)
C14 0.057(2) 0.041(2) 0.042(2) 0.0040(17) 0.0207(18) 0.0107(17)

loop_
_atom_type_symbol
_atom_type_description
_atom_type_scat_dispersion_real
_atom_type_scat_dispersion_imag
_atom_type_scat_source
C C 0.0033 0.0016 'International Tables Vol C Tables 4.2.6.8 and 6.1.1.4'
H H 0.0000 0.0000 'International Tables Vol C Tables 4.2.6.8 and 6.1.1.4'
Br Br -0.2901 2.4595 'International Tables Vol C Tables 4.2.6.8 and 6.1.1.4'
N N 0.0061 0.0033 'International Tables Vol C Tables 4.2.6.8 and 6.1.1.4'
O O 0.0106 0.0060 'International Tables Vol C Tables 4.2.6.8 and 6.1.1.4'
S S 0.1246 0.1234 'International Tables Vol C Tables 4.2.6.8 and 6.1.1.4'

loop_
_geom_angle_atom_site_label_1
_geom_angle_atom_site_label_2
_geom_angle_atom_site_label_3
_geom_angle
C4 S1 C1 89.88(19)
O2 S2 O1 120.68(18)
O2 S2 N1 107.56(16)
O1 S2 N1 104.87(16)
O2 S2 C4 109.33(18)
O1 S2 C4 107.98(18)
N1 S2 C4 105.36(16)
O3 S3 O4 121.60(18)
O3 S3 N1 105.18(16)
O4 S3 N1 106.70(16)
O3 S3 C11 107.58(18)
O4 S3 C11 110.68(17)
N1 S3 C11 103.50(16)
C14 S4 C11 90.14(19)
C5 N1 S2 118.8(2)
C5 N1 S3 118.3(2)
S2 N1 S3 122.91(17)
O5 N2 O6 121.7(5)
O5 N2 C7 119.4(4)
O6 N2 C7 118.9(4)
C2 C1 S1 112.9(3)
C2 C1 Br1 126.3(3)
S1 C1 Br1 120.7(2)
C1 C2 C3 112.2(4)
C1 C2 H2 123.9
C3 C2 H2 123.9
C4 C3 C2 112.0(4)
C4 C3 H3 124.0
C2 C3 H3 124.0
C3 C4 S1 113.0(3)
C3 C4 S2 126.4(3)
S1 C4 S2 120.6(2)
C6 C5 C10 120.7(3)
C6 C5 N1 119.4(3)
C10 C5 N1 119.9(3)
C7 C6 C5 117.9(3)
C7 C6 H6 121.1
C5 C6 H6 121.1
C6 C7 C8 123.3(4)
C6 C7 N2 117.7(4)
C8 C7 N2 119.0(4)
C7 C8 C9 117.8(4)
C7 C8 H8 121.1
C9 C8 H8 121.1
C8 C9 C10 120.8(3)
C8 C9 H9 119.6
C10 C9 H9 119.6
C9 C10 C5 119.5(4)
C9 C10 H10 120.3
C5 C10 H10 120.3
C12 C11 S4 112.0(3)
C12 C11 S3 125.2(3)
S4 C11 S3 122.5(2)
C11 C12 C13 113.2(4)
C11 C12 H12 123.4
C13 C12 H12 123.4
C14 C13 C12 111.1(4)
C14 C13 H13 124.4
C12 C13 H13 124.4
C13 C14 S4 113.5(3)
C13 C14 Br2 126.8(3)
S4 C14 Br2 119.7(2)

loop_
_geom_bond_atom_site_label_1
_geom_bond_atom_site_label_2
_geom_bond_distance
Br1 C1 1.857(4)
Br2 C14 1.861(4)
S1 C4 1.713(4)
S1 C1 1.713(4)
S2 O2 1.415(3)
S2 O1 1.420(3)
S2 N1 1.677(3)
S2 C4 1.735(4)
S3 O3 1.417(3)
S3 O4 1.417(3)
S3 N1 1.686(3)
S3 C11 1.727(4)
S4 C14 1.704(4)
S4 C11 1.715(4)
O5 N2 1.181(5)
O6 N2 1.182(5)
N1 C5 1.444(4)
N2 C7 1.475(6)
C1 C2 1.348(6)
C2 C3 1.404(6)
C2 H2 0.930
C3 C4 1.349(5)
C3 H3 0.930
C5 C6 1.374(5)
C5 C10 1.389(5)
C6 C7 1.372(5)
C6 H6 0.930
C7 C8 1.374(6)
C8 C9 1.378(6)
C8 H8 0.930
C9 C10 1.380(5)
C9 H9 0.930
C10 H10 0.930
C11 C12 1.348(5)
C12 C13 1.404(6)
C12 H12 0.930
C13 C14 1.349(6)
C13 H13 0.930

loop_
_geom_torsion_atom_site_label_1
_geom_torsion_atom_site_label_2
_geom_torsion_atom_site_label_3
_geom_torsion_atom_site_label_4
_geom_torsion
O2 S2 N1 C5 149.9(3)
O1 S2 N1 C5 20.3(3)
C4 S2 N1 C5 -93.5(3)
O2 S2 N1 S3 -30.6(3)
O1 S2 N1 S3 -160.2(2)
C4 S2 N1 S3 86.0(2)
O3 S3 N1 C5 28.7(3)
O4 S3 N1 C5 159.1(3)
C11 S3 N1 C5 -84.1(3)
O3 S3 N1 S2 -150.8(2)
O4 S3 N1 S2 -20.4(3)
C11 S3 N1 S2 96.4(2)
C4 S1 C1 C2 -0.3(3)
C4 S1 C1 Br1 -176.5(2)
S1 C1 C2 C3 0.6(5)
Br1 C1 C2 C3 176.5(3)
C1 C2 C3 C4 -0.6(5)
C2 C3 C4 S1 0.3(4)
C2 C3 C4 S2 179.4(3)
C1 S1 C4 C3 0.0(3)
C1 S1 C4 S2 -179.1(2)
O2 S2 C4 C3 26.3(4)
O1 S2 C4 C3 159.3(3)
N1 S2 C4 C3 -89.1(4)
O2 S2 C4 S1 -154.7(2)
O1 S2 C4 S1 -21.7(3)
N1 S2 C4 S1 90.0(2)
S2 N1 C5 C6 97.4(4)
S3 N1 C5 C6 -82.1(4)
S2 N1 C5 C10 -83.2(4)
S3 N1 C5 C10 97.3(4)
C10 C5 C6 C7 -0.1(6)
N1 C5 C6 C7 179.2(4)
C5 C6 C7 C8 0.2(7)
C5 C6 C7 N2 179.5(5)
O5 N2 C7 C6 0.2(9)
O6 N2 C7 C6 -178.8(7)
O5 N2 C7 C8 179.5(6)
O6 N2 C7 C8 0.5(10)
C6 C7 C8 C9 -0.4(8)
N2 C7 C8 C9 -179.7(5)
C7 C8 C9 C10 0.5(7)
C8 C9 C10 C5 -0.4(7)
C6 C5 C10 C9 0.2(6)
N1 C5 C10 C9 -179.1(4)
C14 S4 C11 C12 0.9(3)
C14 S4 C11 S3 174.4(2)
O3 S3 C11 C12 -18.7(4)
O4 S3 C11 C12 -153.7(3)
N1 S3 C11 C12 92.3(4)
O3 S3 C11 S4 168.6(2)
O4 S3 C11 S4 33.6(3)
N1 S3 C11 S4 -80.4(2)
S4 C11 C12 C13 -0.9(5)
S3 C11 C12 C13 -174.2(3)
C11 C12 C13 C14 0.5(6)
C12 C13 C14 S4 0.2(5)
C12 C13 C14 Br2 177.6(3)
C11 S4 C14 C13 -0.6(3)
C11 S4 C14 Br2 -178.2(2)

loop_
_cod_related_entry_id
_cod_related_entry_database
_cod_related_entry_code
1 ChemSpider 21124274
